data_4515601
loop_
_publ_author_name
'Shen, Shou-Jie'
'Zhu, Cheng-Liang'
'Lu, Deng-Fu'
'Xu, Hao'

_publ_section_title
;
 Iron-Catalyzed Direct Olefin Diazidation via Peroxyester Activation
 Promoted by Nitrogen-Based Ligands.
;
_journal_issue 5
_journal_name_full 'ACS catalysis'
_journal_page_first 4473
_journal_page_last 4482
_journal_paper_doi 10.1021/acscatal.8b00821
_journal_volume 8
_journal_year 2018
_chemical_formula_sum 'C10 H12 Fe N11 O'
_chemical_formula_weight 358.16
_space_group_crystal_system monoclinic
_space_group_IT_number 14
_space_group_name_Hall '-P 2yn'
_space_group_name_H-M_alt 'P 1 21/n 1'
_atom_sites_solution_hydrogens geom
_audit_creation_method SHELXL-2013
_cell_angle_alpha 90
_cell_angle_beta 106.559(18)
_cell_angle_gamma 90
_cell_formula_units_Z 4
_cell_length_a 10.820(7)
_cell_length_b 12.675(7)
_cell_length_c 11.662(7)
_cell_measurement_reflns_used 7928
_cell_measurement_temperature 150(2)
_cell_measurement_theta_max 26.05
_cell_measurement_theta_min 2.27
_cell_volume 1533.0(16)
_computing_cell_refinement 'Bruker SAINT'
_computing_data_collection 'Bruker APEX2'
_computing_data_reduction 'Bruker SAINT'
_computing_molecular_graphics 'Bruker SHELXTL'
_computing_publication_material 'Bruker SHELXTL'
_computing_structure_refinement 'SHELXL-2014 (Sheldrick 2014)'
_computing_structure_solution 'SHELXS-97 (Sheldrick 2008)'
_diffrn_ambient_temperature 150(2)
_diffrn_measured_fraction_theta_full 1.000
_diffrn_measured_fraction_theta_max 1.000
_diffrn_measurement_device_type 'Bruker APEX-II CCD'
_diffrn_measurement_method '\f and \w scans'
_diffrn_radiation_type MoK\a
_diffrn_radiation_wavelength 0.71073
_diffrn_reflns_av_R_equivalents 0.0963
_diffrn_reflns_av_unetI/netI 0.0555
_diffrn_reflns_Laue_measured_fraction_full 1.000
_diffrn_reflns_Laue_measured_fraction_max 1.000
_diffrn_reflns_limit_h_max 13
_diffrn_reflns_limit_h_min -13
_diffrn_reflns_limit_k_max 15
_diffrn_reflns_limit_k_min -15
_diffrn_reflns_limit_l_max 14
_diffrn_reflns_limit_l_min -14
_diffrn_reflns_number 29170
_diffrn_reflns_point_group_measured_fraction_full 1.000
_diffrn_reflns_point_group_measured_fraction_max 1.000
_diffrn_reflns_theta_full 25.242
_diffrn_reflns_theta_max 26.371
_diffrn_reflns_theta_min 2.266
_exptl_absorpt_coefficient_mu 1.007
_exptl_absorpt_correction_T_max 1.000
_exptl_absorpt_correction_T_min 0.850
_exptl_absorpt_correction_type multi-scan
_exptl_absorpt_process_details SADABs
_exptl_crystal_colour red
_exptl_crystal_density_diffrn 1.552
_exptl_crystal_description blocklike
_exptl_crystal_F_000 732
_exptl_crystal_size_max 0.182
_exptl_crystal_size_mid 0.117
_exptl_crystal_size_min 0.095
_refine_diff_density_max 0.631
_refine_diff_density_min -0.707
_refine_diff_density_rms 0.142
_refine_ls_extinction_method none
_refine_ls_goodness_of_fit_ref 0.794
_refine_ls_hydrogen_treatment constr
_refine_ls_matrix_type full
_refine_ls_number_parameters 210
_refine_ls_number_reflns 3144
_refine_ls_number_restraints 12
_refine_ls_restrained_S_all 0.793
_refine_ls_R_factor_all 0.1335
_refine_ls_R_factor_gt 0.0919
_refine_ls_shift/su_max 0.021
_refine_ls_shift/su_mean 0.002
_refine_ls_structure_factor_coef Fsqd
_refine_ls_weighting_details 'w=1/[\s^2^(Fo^2^)+(0.1890P)^2^+17.8480P] where P=(Fo^2^+2Fc^2^)/3'
_refine_ls_weighting_scheme calc
_refine_ls_wR_factor_gt 0.2621
_refine_ls_wR_factor_ref 0.3029
_reflns_Friedel_coverage 0.000
_reflns_number_gt 2169
_reflns_number_total 3144
_reflns_threshold_expression 'I > 2\s(I)'
_cod_data_source_file cs8b00821_si_002.cif
_cod_data_source_block HX3
_cod_original_sg_symbol_H-M 'P 21/n'
_cod_database_code 4515601
_shelx_space_group_comment
;
The symmetry employed for this shelxl refinement is uniquely defined
by the following loop, which should always be used as a source of
symmetry information in preference to the above space-group names.
They are only intended as comments.
;
_shelx_estimated_absorpt_t_min 0.838
_shelx_estimated_absorpt_t_max 0.910
_shelxl_version_number 2013-3

loop_
_space_group_symop_operation_xyz
'x, y, z'
'-x+1/2, y+1/2, -z+1/2'
'-x, -y, -z'
'x-1/2, -y-1/2, z-1/2'

loop_
_atom_site_label
_atom_site_type_symbol
_atom_site_fract_x
_atom_site_fract_y
_atom_site_fract_z
_atom_site_U_iso_or_equiv
_atom_site_adp_type
_atom_site_occupancy
_atom_site_site_symmetry_order
_atom_site_calc_flag
_atom_site_refinement_flags_posn
_atom_site_refinement_flags_adp
Fe1 Fe 0.12311(12) 0.08251(8) 0.05059(9) 0.0507(5) Uani 1 1 d . .
N101 N 0.2919(6) 0.0507(5) 0.1946(5) 0.0422(14) Uani 1 1 d . .
N1 N 0.2108(9) 0.0583(6) -0.0761(7) 0.069(2) Uani 1 1 d . .
N2 N 0.2001(7) 0.1012(6) -0.1707(6) 0.0569(18) Uani 1 1 d . .
N3 N 0.1922(10) 0.1349(8) -0.2617(8) 0.087(3) Uani 1 1 d . .
C103 C 0.4288(8) 0.0211(7) 0.2059(6) 0.052(2) Uani 1 1 d . .
N6 N 0.0607(6) 0.1050(5) 0.2158(5) 0.0469(16) Uani 1 1 d . .
C101 C -0.0566(8) 0.1348(6) 0.2253(8) 0.056(2) Uani 1 1 d . .
H101 H -0.1243 0.1473 0.1542 0.067 Uiso 1 1 calc R U
C102 C 0.1358(9) 0.1015(7) 0.4309(7) 0.059(2) Uani 1 1 d . .
H102 H 0.2047 0.0898 0.5013 0.070 Uiso 1 1 calc R U
N7 N 0.0679(7) -0.0782(4) 0.0507(5) 0.0499(17) Uani 1 1 d . .
C4 C 0.2778(8) 0.0588(6) 0.2986(7) 0.053(2) Uani 1 1 d . .
C5 C 0.4850(9) 0.0078(10) 0.3420(8) 0.076(3) Uani 1 1 d . .
H9 H 0.5109 -0.0663 0.3626 0.092 Uiso 1 1 calc R U
H10 H 0.5611 0.0539 0.3729 0.092 Uiso 1 1 calc R U
C6 C 0.4937(11) 0.1096(9) 0.1554(10) 0.078(3) Uani 1 1 d . .
H3 H 0.4888 0.1755 0.1980 0.118 Uiso 1 1 calc R U
H4 H 0.4496 0.1188 0.0701 0.118 Uiso 1 1 calc R U
H5 H 0.5842 0.0915 0.1657 0.118 Uiso 1 1 calc R U
C7 C 0.4366(9) -0.0846(8) 0.1454(10) 0.071(3) Uani 1 1 d . .
H8 H 0.5271 -0.1024 0.1551 0.106 Uiso 1 1 calc R U
H7 H 0.3905 -0.0796 0.0601 0.106 Uiso 1 1 calc R U
H6 H 0.3970 -0.1397 0.1824 0.106 Uiso 1 1 calc R U
C8 C 0.1541(8) 0.0895(6) 0.3196(7) 0.0513(19) Uani 1 1 d . .
C9 C -0.0806(9) 0.1471(7) 0.3323(9) 0.061(2) Uani 1 1 d . .
H12 H -0.1643 0.1673 0.3349 0.073 Uiso 1 1 calc R U
C10 C 0.0162(10) 0.1306(7) 0.4384(8) 0.063(2) Uani 1 1 d . .
H11 H 0.0000 0.1392 0.5138 0.075 Uiso 1 1 calc R U
N8 N 0.1141(9) -0.1514(7) 0.1157(8) 0.077(2) Uani 1 1 d . .
O101 O 0.3805(6) 0.0386(6) 0.3919(5) 0.0659(17) Uani 1 1 d . .
N9 N 0.1645(13) -0.2160(12) 0.1832(18) 0.194(9) Uani 1 1 d . U
N201 N 0.1305(10) 0.2414(6) 0.0479(7) 0.086(3) Uani 1 1 d . .
N202 N 0.2049(10) 0.2945(7) 0.0546(12) 0.105(4) Uani 1 1 d . .
N203 N 0.2813(18) 0.3500(12) 0.046(3) 0.253(14) Uani 1 1 d . U

loop_
_atom_site_aniso_label
_atom_site_aniso_U_11
_atom_site_aniso_U_22
_atom_site_aniso_U_33
_atom_site_aniso_U_23
_atom_site_aniso_U_13
_atom_site_aniso_U_12
Fe1 0.0689(8) 0.0293(6) 0.0345(6) 0.0011(4) -0.0164(5) 0.0009(5)
N101 0.052(4) 0.036(3) 0.028(3) -0.002(2) -0.006(3) 0.001(3)
N1 0.086(6) 0.060(4) 0.046(4) 0.007(3) -0.005(4) 0.004(4)
N2 0.060(4) 0.055(4) 0.045(4) 0.002(3) -0.004(3) 0.000(3)
N3 0.102(7) 0.099(7) 0.051(5) 0.019(5) 0.009(5) 0.003(6)
C103 0.053(5) 0.068(5) 0.030(4) 0.000(3) 0.003(3) 0.001(4)
N6 0.058(4) 0.034(3) 0.036(3) -0.007(2) -0.007(3) 0.005(3)
C101 0.056(5) 0.039(4) 0.056(5) -0.006(4) -0.010(4) 0.002(4)
C102 0.063(5) 0.060(5) 0.042(4) 0.003(4) -0.002(4) 0.007(4)
N7 0.066(4) 0.031(3) 0.032(3) 0.000(2) -0.021(3) 0.017(3)
C4 0.061(5) 0.051(4) 0.033(4) -0.002(3) -0.009(3) 0.001(4)
C5 0.043(5) 0.133(10) 0.044(5) -0.002(5) -0.003(4) 0.013(5)
C6 0.075(7) 0.068(6) 0.086(7) 0.000(5) 0.013(6) -0.010(5)
C7 0.056(5) 0.067(6) 0.084(7) 0.001(5) 0.011(5) 0.010(5)
C8 0.060(5) 0.048(4) 0.036(4) 0.002(3) -0.003(3) 0.011(4)
C9 0.055(5) 0.048(5) 0.071(6) -0.011(4) 0.003(4) 0.001(4)
C10 0.077(6) 0.058(5) 0.048(5) -0.003(4) 0.011(4) 0.008(5)
N8 0.078(6) 0.065(5) 0.071(5) 0.011(4) -0.004(4) 0.003(4)
O101 0.052(3) 0.100(5) 0.033(3) 0.002(3) -0.010(2) 0.014(3)
N9 0.105(9) 0.129(11) 0.31(2) 0.161(14) -0.002(11) 0.021(8)
N201 0.119(8) 0.040(4) 0.067(5) 0.001(4) -0.023(5) 0.006(5)
N202 0.096(7) 0.041(4) 0.222(14) -0.006(6) 0.114(9) -0.017(5)
N203 0.163(15) 0.092(10) 0.57(4) 0.022(17) 0.21(2) -0.015(10)

loop_
_atom_type_symbol
_atom_type_description
_atom_type_scat_dispersion_real
_atom_type_scat_dispersion_imag
_atom_type_scat_source
C C 0.0033 0.0016 'International Tables Vol C Tables 4.2.6.8 and 6.1.1.4'
H H 0.0000 0.0000 'International Tables Vol C Tables 4.2.6.8 and 6.1.1.4'
N N 0.0061 0.0033 'International Tables Vol C Tables 4.2.6.8 and 6.1.1.4'
O O 0.0106 0.0060 'International Tables Vol C Tables 4.2.6.8 and 6.1.1.4'
Fe Fe 0.3463 0.8444 'International Tables Vol C Tables 4.2.6.8 and 6.1.1.4'

loop_
_geom_angle_atom_site_label_1
_geom_angle_atom_site_label_2
_geom_angle_atom_site_label_3
_geom_angle
_geom_angle_site_symmetry_1
_geom_angle_site_symmetry_3
N1 Fe1 N201 96.5(4) . .
N1 Fe1 N7 100.5(3) . 3
N201 Fe1 N7 93.2(3) . 3
N1 Fe1 N7 92.7(3) . .
N201 Fe1 N7 166.1(4) . .
N7 Fe1 N7 74.9(2) 3 .
N1 Fe1 N101 94.2(3) . .
N201 Fe1 N101 99.9(3) . .
N7 Fe1 N101 159.1(3) 3 .
N7 Fe1 N101 89.8(2) . .
N1 Fe1 N6 169.5(3) . .
N201 Fe1 N6 84.8(3) . .
N7 Fe1 N6 89.9(3) 3 .
N7 Fe1 N6 88.1(2) . .
N101 Fe1 N6 75.4(2) . .
C4 N101 C103 108.8(6) . .
C4 N101 Fe1 115.3(6) . .
C103 N101 Fe1 135.9(5) . .
N2 N1 Fe1 131.8(7) . .
N3 N2 N1 175.4(10) . .
N101 C103 C7 111.3(7) . .
N101 C103 C6 109.5(7) . .
C7 C103 C6 112.0(8) . .
N101 C103 C5 102.0(6) . .
C7 C103 C5 108.8(8) . .
C6 C103 C5 112.8(8) . .
C8 N6 C101 116.4(7) . .
C8 N6 Fe1 114.9(6) . .
C101 N6 Fe1 128.7(5) . .
C9 C101 N6 122.4(7) . .
C9 C101 H101 118.8 . .
N6 C101 H101 118.8 . .
C10 C102 C8 118.8(8) . .
C10 C102 H102 120.6 . .
C8 C102 H102 120.6 . .
N8 N7 Fe1 120.2(6) . 3
N8 N7 Fe1 132.0(6) . .
Fe1 N7 Fe1 105.1(2) 3 .
N101 C4 O101 117.5(8) . .
N101 C4 C8 122.7(7) . .
O101 C4 C8 119.8(7) . .
O101 C5 C103 104.9(7) . .
O101 C5 H9 110.8 . .
C103 C5 H9 110.8 . .
O101 C5 H10 110.8 . .
C103 C5 H10 110.8 . .
H9 C5 H10 108.8 . .
C103 C6 H3 109.5 . .
C103 C6 H4 109.5 . .
H3 C6 H4 109.5 . .
C103 C6 H5 109.5 . .
H3 C6 H5 109.5 . .
H4 C6 H5 109.5 . .
C103 C7 H8 109.5 . .
C103 C7 H7 109.5 . .
H8 C7 H7 109.5 . .
C103 C7 H6 109.5 . .
H8 C7 H6 109.5 . .
H7 C7 H6 109.5 . .
N6 C8 C102 123.8(8) . .
N6 C8 C4 111.8(7) . .
C102 C8 C4 124.4(7) . .
C101 C9 C10 120.6(9) . .
C101 C9 H12 119.7 . .
C10 C9 H12 119.7 . .
C102 C10 C9 117.9(9) . .
C102 C10 H11 121.0 . .
C9 C10 H11 121.0 . .
N9 N8 N7 174.9(13) . .
C4 O101 C5 106.5(6) . .
N202 N201 Fe1 133.0(10) . .
N201 N202 N203 171(2) . .

loop_
_geom_bond_atom_site_label_1
_geom_bond_atom_site_label_2
_geom_bond_distance
_geom_bond_site_symmetry_2
Fe1 N1 1.994(9) .
Fe1 N201 2.016(8) .
Fe1 N7 2.068(6) 3
Fe1 N7 2.123(6) .
Fe1 N101 2.138(6) .
Fe1 N6 2.234(7) .
N101 C4 1.269(10) .
N101 C103 1.497(10) .
N1 N2 1.206(10) .
N2 N3 1.124(10) .
C103 C7 1.527(13) .
C103 C6 1.528(13) .
C103 C5 1.539(11) .
N6 C8 1.353(9) .
N6 C101 1.359(11) .
C101 C9 1.354(13) .
C101 H101 0.9500 .
C102 C10 1.372(13) .
C102 C8 1.376(12) .
C102 H102 0.9500 .
N7 N8 1.212(10) .
N7 Fe1 2.068(6) 3
C4 O101 1.340(9) .
C4 C8 1.479(13) .
C5 O101 1.464(11) .
C5 H9 0.9900 .
C5 H10 0.9900 .
C6 H3 0.9800 .
C6 H4 0.9800 .
C6 H5 0.9800 .
C7 H8 0.9800 .
C7 H7 0.9800 .
C7 H6 0.9800 .
C9 C10 1.391(12) .
C9 H12 0.9500 .
C10 H11 0.9500 .
N8 N9 1.158(12) .
N201 N202 1.035(12) .
N202 N203 1.110(15) .

loop_
_geom_hbond_atom_site_label_D
_geom_hbond_atom_site_label_H
_geom_hbond_atom_site_label_A
_geom_hbond_distance_DH
_geom_hbond_distance_HA
_geom_hbond_distance_DA
_geom_hbond_angle_DHA
_geom_hbond_site_symmetry_A
C9 H12 N203 0.95 2.70 3.25(3) 117.7 4_566
C7 H7 N1 0.98 2.76 3.510(12) 134.2 .
C6 H4 N1 0.98 2.77 3.517(14) 133.8 .
C9 H12 N203 0.95 2.70 3.25(3) 117.7 4_566
C9 H12 N203 0.95 2.70 3.25(3) 117.7 4_566
C7 H7 N1 0.98 2.76 3.510(12) 134.2 .
C6 H4 N1 0.98 2.77 3.517(14) 133.8 .
C9 H12 N203 0.95 2.70 3.25(3) 117.7 4_566

loop_
_geom_torsion_atom_site_label_1
_geom_torsion_atom_site_label_2
_geom_torsion_atom_site_label_3
_geom_torsion_atom_site_label_4
_geom_torsion
C4 N101 C103 C7 119.4(8)
Fe1 N101 C103 C7 -61.4(10)
C4 N101 C103 C6 -116.2(8)
Fe1 N101 C103 C6 63.0(9)
C4 N101 C103 C5 3.5(9)
Fe1 N101 C103 C5 -177.3(6)
C8 N6 C101 C9 -0.8(11)
Fe1 N6 C101 C9 -178.8(6)
C103 N101 C4 O101 -1.3(10)
Fe1 N101 C4 O101 179.3(6)
C103 N101 C4 C8 178.6(7)
Fe1 N101 C4 C8 -0.7(10)
N101 C103 C5 O101 -4.3(10)
C7 C103 C5 O101 -122.0(9)
C6 C103 C5 O101 113.1(10)
C101 N6 C8 C102 0.4(12)
Fe1 N6 C8 C102 178.7(7)
C101 N6 C8 C4 -179.2(7)
Fe1 N6 C8 C4 -1.0(8)
C10 C102 C8 N6 0.2(14)
C10 C102 C8 C4 179.8(8)
N101 C4 C8 N6 1.2(11)
O101 C4 C8 N6 -178.9(7)
N101 C4 C8 C102 -178.5(8)
O101 C4 C8 C102 1.4(13)
N6 C101 C9 C10 0.7(13)
C8 C102 C10 C9 -0.4(13)
C101 C9 C10 C102 0.0(14)
N101 C4 O101 C5 -1.8(11)
C8 C4 O101 C5 178.3(8)
C103 C5 O101 C4 3.8(11)
